data_7122229
loop_
_publ_author_name
'Zhao, Xiangyu'
'Yang, Dawei'
'Zhang, Yahui'
'Wang, Baomin'
'Qu, Jingping'

_publ_section_title
;
 Terminal alkyne insertion into a thiolate-bridged dirhodium hydride
 complex derived from heterolytic cleavage of H<sub>2</sub>.
;
_journal_issue 79
_journal_name_full 'Chemical communications (Cambridge, England)'
_journal_page_first 11112
_journal_page_last 11115
_journal_paper_doi 10.1039/c8cc05738a
_journal_volume 54
_journal_year 2018
_chemical_formula_sum 'C52 H57 B Rh2 S2'
_chemical_formula_weight 962.73
_space_group_IT_number 2
_space_group_name_Hall '-P 1'
_space_group_name_H-M_alt 'P -1'
_symmetry_cell_setting triclinic
_symmetry_space_group_name_Hall '-P 1'
_symmetry_space_group_name_H-M 'P -1'
_atom_sites_solution_hydrogens geom
_atom_sites_solution_primary direct
_atom_sites_solution_secondary difmap
_audit_creation_method SHELXL-97
_audit_update_record
;
2017-07-01 deposited with the CCDC.
2018-08-17 downloaded from the CCDC.
;
_cell_angle_alpha 106.7571(14)
_cell_angle_beta 95.4010(15)
_cell_angle_gamma 108.6766(13)
_cell_formula_units_Z 2
_cell_length_a 10.9219(5)
_cell_length_b 13.2492(6)
_cell_length_c 17.0937(8)
_cell_measurement_reflns_used 9749
_cell_measurement_temperature 100(2)
_cell_measurement_theta_max 27.55
_cell_measurement_theta_min 2.94
_cell_volume 2195.90(18)
_computing_cell_refinement 'Bruker SAINT'
_computing_data_collection 'Bruker APEX2'
_computing_data_reduction 'Bruker SAINT'
_computing_molecular_graphics 'Bruker SHELXTL'
_computing_publication_material 'Bruker SHELXTL'
_computing_structure_refinement 'SHELXL-2014 (Sheldrick 2014)'
_computing_structure_solution 'SHELXS-97 (Sheldrick 2008)'
_diffrn_ambient_temperature 100(2)
_diffrn_measured_fraction_theta_full 0.998
_diffrn_measured_fraction_theta_max 0.998
_diffrn_measurement_device_type 'Bruker APEX-II CCD'
_diffrn_measurement_method '\f and \w scans'
_diffrn_radiation_type MoK\a
_diffrn_radiation_wavelength 0.71073
_diffrn_reflns_av_R_equivalents 0.0628
_diffrn_reflns_av_sigmaI/netI 0.0373
_diffrn_reflns_limit_h_max 12
_diffrn_reflns_limit_h_min -12
_diffrn_reflns_limit_k_max 15
_diffrn_reflns_limit_k_min -15
_diffrn_reflns_limit_l_max 20
_diffrn_reflns_limit_l_min -20
_diffrn_reflns_number 49402
_diffrn_reflns_theta_full 25.00
_diffrn_reflns_theta_max 25.00
_diffrn_reflns_theta_min 2.15
_diffrn_standards_number 0
_exptl_absorpt_coefficient_mu 0.882
_exptl_absorpt_correction_T_max 0.7967
_exptl_absorpt_correction_T_min 0.6668
_exptl_absorpt_correction_type empirical
_exptl_absorpt_process_details SADABS
_exptl_crystal_colour brown
_exptl_crystal_density_diffrn 1.456
_exptl_crystal_density_method 'not measured'
_exptl_crystal_description block
_exptl_crystal_F_000 992
_exptl_crystal_size_max 0.43
_exptl_crystal_size_mid 0.36
_exptl_crystal_size_min 0.31
_refine_diff_density_max 0.831
_refine_diff_density_min -1.236
_refine_diff_density_rms 0.083
_refine_ls_extinction_method none
_refine_ls_goodness_of_fit_ref 1.033
_refine_ls_hydrogen_treatment 'riding mode'
_refine_ls_matrix_type full
_refine_ls_number_parameters 514
_refine_ls_number_reflns 7713
_refine_ls_number_restraints 0
_refine_ls_restrained_S_all 1.033
_refine_ls_R_factor_all 0.0319
_refine_ls_R_factor_gt 0.0279
_refine_ls_shift/su_max 0.002
_refine_ls_shift/su_mean 0.000
_refine_ls_structure_factor_coef Fsqd
_refine_ls_weighting_details 'calc w=1/[\s^2^(Fo^2^)+(0.0442P)^2^+1.9325P] where P=(Fo^2^+2Fc^2^)/3'
_refine_ls_weighting_scheme calc
_refine_ls_wR_factor_gt 0.0771
_refine_ls_wR_factor_ref 0.0803
_reflns_number_gt 6995
_reflns_number_total 7713
_reflns_threshold_expression >2sigma(I)
_cod_data_source_file c8cc05738a2.cif
_cod_data_source_block 1_CCDC2
_cod_depositor_comments
;
The following automatic conversions were performed:

'_symmetry_cell_setting' value 'Triclinic' changed to 'triclinic'
according to
/home/data/users/saulius/crontab/automatic-downloads/rss-feeds/RSC/lib/dictionaries/cif_core.dic
dictionary named 'cif_core.dic' version 2.4.2 from 2011-04-26.

Automatic conversion script
Id: cif_fix_values 4973 2017-02-22 13:04:09Z antanas 

 Adding full bibliography for 7122227--7122237.cif.
;
_cod_original_cell_volume 2195.89(17)
_cod_original_sg_symbol_H-M P-1
_cod_database_code 7122229

loop_
_symmetry_equiv_pos_as_xyz
'x, y, z'
'-x, -y, -z'

loop_
_atom_site_label
_atom_site_type_symbol
_atom_site_fract_x
_atom_site_fract_y
_atom_site_fract_z
_atom_site_U_iso_or_equiv
_atom_site_adp_type
_atom_site_occupancy
_atom_site_symmetry_multiplicity
_atom_site_calc_flag
_atom_site_refinement_flags
Rh1 Rh 0.739821(16) 0.762083(14) 0.639153(11) 0.01157(7) Uani 1 1 d .
Rh2 Rh 0.880739(16) 0.615752(14) 0.702976(11) 0.01161(7) Uani 1 1 d .
S1 S 0.65556(5) 0.57215(5) 0.63965(3) 0.01257(13) Uani 1 1 d .
S2 S 0.83221(5) 0.77577(5) 0.77662(4) 0.01392(13) Uani 1 1 d .
C11 C 1.0354(2) 0.5442(2) 0.68934(16) 0.0165(5) Uani 1 1 d .
C10 C 0.5472(3) 0.8636(2) 0.75005(16) 0.0205(5) Uani 1 1 d .
H10A H 0.4943 0.9109 0.7502 0.031 Uiso 1 1 calc R
H10B H 0.6155 0.8980 0.8013 0.031 Uiso 1 1 calc R
H10C H 0.4900 0.7881 0.7473 0.031 Uiso 1 1 calc R
C47 C 0.5014(2) 0.75814(19) 1.12370(14) 0.0137(5) Uani 1 1 d .
C12 C 0.9096(2) 0.4556(2) 0.67306(15) 0.0152(5) Uani 1 1 d .
C52 C 0.4759(2) 0.6423(2) 1.08655(14) 0.0150(5) Uani 1 1 d .
H52A H 0.5449 0.6150 1.0950 0.018 Uiso 1 1 calc R
C4 C 0.5526(2) 0.7723(2) 0.59398(15) 0.0152(5) Uani 1 1 d .
C26 C 0.6829(2) 0.69648(19) 0.80054(15) 0.0139(5) Uani 1 1 d .
C29 C 0.6406(2) 0.93667(19) 1.26178(14) 0.0137(5) Uani 1 1 d .
C28 C 0.9223(2) 0.7119(2) 0.62732(16) 0.0188(5) Uani 1 1 d .
H28A H 1.0098 0.7757 0.6455 0.023 Uiso 1 1 calc R
C43 C 0.6780(3) 0.9979(2) 0.99592(15) 0.0190(5) Uani 1 1 d .
H43A H 0.6196 1.0062 0.9555 0.023 Uiso 1 1 calc R
C13 C 0.8593(2) 0.4729(2) 0.74980(15) 0.0147(5) Uani 1 1 d .
C18 C 0.7331(2) 0.3953(2) 0.76026(17) 0.0223(6) Uani 1 1 d .
H18A H 0.7511 0.3395 0.7820 0.033 Uiso 1 1 calc R
H18B H 0.6715 0.3561 0.7061 0.033 Uiso 1 1 calc R
H18C H 0.6941 0.4393 0.7995 0.033 Uiso 1 1 calc R
C33 C 0.5392(3) 0.9720(2) 1.38407(16) 0.0200(5) Uani 1 1 d .
H33A H 0.4681 0.9472 1.4105 0.024 Uiso 1 1 calc R
C14 C 0.9509(2) 0.5727(2) 0.81041(15) 0.0147(5) Uani 1 1 d .
C2 C 0.7519(2) 0.8993(2) 0.58823(16) 0.0188(5) Uani 1 1 d .
C46 C 0.8441(2) 0.9777(2) 1.11672(15) 0.0170(5) Uani 1 1 d .
H46A H 0.9035 0.9738 1.1591 0.020 Uiso 1 1 calc R
C42 C 0.6275(2) 0.9396(2) 1.04868(15) 0.0163(5) Uani 1 1 d .
H42A H 0.5343 0.9073 1.0421 0.020 Uiso 1 1 calc R
C36 C 0.8077(2) 0.7392(2) 1.12935(16) 0.0191(5) Uani 1 1 d .
H36A H 0.7892 0.7431 1.0751 0.023 Uiso 1 1 calc R
C41 C 0.7076(2) 0.92601(19) 1.11124(14) 0.0139(5) Uani 1 1 d .
C44 C 0.8130(3) 1.0439(2) 1.00220(15) 0.0188(5) Uani 1 1 d .
H44A H 0.8480 1.0816 0.9652 0.023 Uiso 1 1 calc R
C15 C 1.0598(2) 0.6199(2) 0.77275(15) 0.0152(5) Uani 1 1 d .
C22 C 0.4789(2) 0.5342(2) 0.74657(16) 0.0180(5) Uani 1 1 d .
H22A H 0.4212 0.4689 0.7022 0.022 Uiso 1 1 calc R
C5 C 0.6110(2) 0.8539(2) 0.67595(15) 0.0161(5) Uani 1 1 d .
C3 C 0.6399(2) 0.7985(2) 0.53947(16) 0.0173(5) Uani 1 1 d .
C25 C 0.6506(2) 0.7262(2) 0.87797(15) 0.0184(5) Uani 1 1 d .
H25A H 0.7092 0.7906 0.9226 0.022 Uiso 1 1 calc R
C38 C 0.9201(3) 0.6755(2) 1.22197(19) 0.0262(6) Uani 1 1 d .
H38A H 0.9767 0.6371 1.2321 0.031 Uiso 1 1 calc R
C48 C 0.3923(2) 0.7906(2) 1.11197(16) 0.0181(5) Uani 1 1 d .
H48A H 0.4027 0.8674 1.1383 0.022 Uiso 1 1 calc R
C34 C 0.5391(2) 0.9052(2) 1.30495(15) 0.0175(5) Uani 1 1 d .
H34A H 0.4675 0.8352 1.2787 0.021 Uiso 1 1 calc R
C51 C 0.3536(2) 0.5654(2) 1.03775(15) 0.0191(5) Uani 1 1 d .
H51A H 0.3410 0.4878 1.0132 0.023 Uiso 1 1 calc R
C35 C 0.7492(2) 0.78941(19) 1.19135(15) 0.0153(5) Uani 1 1 d .
C49 C 0.2695(2) 0.7151(2) 1.06334(16) 0.0211(5) Uani 1 1 d .
H49A H 0.1989 0.7410 1.0565 0.025 Uiso 1 1 calc R
C45 C 0.8963(2) 1.0339(2) 1.06352(15) 0.0195(5) Uani 1 1 d .
H45A H 0.9893 1.0656 1.0691 0.023 Uiso 1 1 calc R
C8 C 0.6128(3) 0.7396(2) 0.44740(16) 0.0245(6) Uani 1 1 d .
H8A H 0.5663 0.7753 0.4187 0.037 Uiso 1 1 calc R
H8B H 0.5578 0.6598 0.4339 0.037 Uiso 1 1 calc R
H8C H 0.6964 0.7453 0.4291 0.037 Uiso 1 1 calc R
C21 C 0.5977(2) 0.60091(19) 0.73517(14) 0.0134(5) Uani 1 1 d .
C1 C 0.7347(2) 0.9334(2) 0.67141(16) 0.0178(5) Uani 1 1 d .
C40 C 0.7817(2) 0.7802(2) 1.26956(16) 0.0215(5) Uani 1 1 d .
H40A H 0.7457 0.8136 1.3141 0.026 Uiso 1 1 calc R
C19 C 0.9398(2) 0.6238(2) 0.89866(15) 0.0190(5) Uani 1 1 d .
H19A H 0.9779 0.5910 0.9345 0.029 Uiso 1 1 calc R
H19B H 0.8465 0.6081 0.9013 0.029 Uiso 1 1 calc R
H19C H 0.9876 0.7059 0.9179 0.029 Uiso 1 1 calc R
C50 C 0.2503(2) 0.6023(2) 1.02501(16) 0.0219(5) Uani 1 1 d .
H50A H 0.1677 0.5508 0.9905 0.026 Uiso 1 1 calc R
C16 C 1.1278(3) 0.5555(2) 0.63048(18) 0.0256(6) Uani 1 1 d .
H16A H 1.1871 0.5152 0.6373 0.038 Uiso 1 1 calc R
H16B H 1.1800 0.6357 0.6426 0.038 Uiso 1 1 calc R
H16C H 1.0770 0.5229 0.5730 0.038 Uiso 1 1 calc R
C9 C 0.4238(2) 0.6761(2) 0.57165(16) 0.0202(5) Uani 1 1 d .
H9A H 0.3530 0.6995 0.5529 0.030 Uiso 1 1 calc R
H9B H 0.4070 0.6538 0.6207 0.030 Uiso 1 1 calc R
H9C H 0.4266 0.6119 0.5267 0.030 Uiso 1 1 calc R
C20 C 1.1837(2) 0.7198(2) 0.81718(18) 0.0238(6) Uani 1 1 d .
H20A H 1.2475 0.6950 0.8431 0.036 Uiso 1 1 calc R
H20B H 1.1634 0.7754 0.8604 0.036 Uiso 1 1 calc R
H20C H 1.2214 0.7543 0.7771 0.036 Uiso 1 1 calc R
C24 C 0.5295(3) 0.6595(2) 0.88960(16) 0.0239(6) Uani 1 1 d .
H24A H 0.5054 0.6796 0.9423 0.029 Uiso 1 1 calc R
C37 C 0.8918(2) 0.6838(2) 1.14392(17) 0.0227(6) Uani 1 1 d .
H37A H 0.9299 0.6517 1.1002 0.027 Uiso 1 1 calc R
C30 C 0.7415(2) 1.0413(2) 1.30484(16) 0.0198(5) Uani 1 1 d .
H30A H 0.8120 1.0676 1.2784 0.024 Uiso 1 1 calc R
C17 C 0.8497(3) 0.3542(2) 0.59609(16) 0.0240(6) Uani 1 1 d .
H17A H 0.8819 0.2948 0.6010 0.036 Uiso 1 1 calc R
H17B H 0.8744 0.3747 0.5475 0.036 Uiso 1 1 calc R
H17C H 0.7533 0.3264 0.5891 0.036 Uiso 1 1 calc R
C32 C 0.6413(2) 1.0738(2) 1.42472(15) 0.0194(5) Uani 1 1 d .
H32A H 0.6419 1.1192 1.4792 0.023 Uiso 1 1 calc R
C27 C 0.8557(3) 0.6864(2) 0.54872(17) 0.0248(6) Uani 1 1 d .
H27A H 0.8127 0.6049 0.5155 0.030 Uiso 1 1 calc R
H27B H 0.8996 0.7328 0.5161 0.030 Uiso 1 1 calc R
C6 C 0.8231(3) 1.0363(2) 0.74224(18) 0.0274(6) Uani 1 1 d .
H6A H 0.7986 1.1011 0.7418 0.041 Uiso 1 1 calc R
H6B H 0.9150 1.0522 0.7361 0.041 Uiso 1 1 calc R
H6C H 0.8135 1.0228 0.7952 0.041 Uiso 1 1 calc R
C7 C 0.8635(3) 0.9613(2) 0.55379(19) 0.0291(6) Uani 1 1 d .
H7A H 0.8409 1.0180 0.5357 0.044 Uiso 1 1 calc R
H7B H 0.8777 0.9072 0.5061 0.044 Uiso 1 1 calc R
H7C H 0.9443 0.9988 0.5972 0.044 Uiso 1 1 calc R
C23 C 0.4453(3) 0.5650(2) 0.82504(17) 0.0229(6) Uani 1 1 d .
H23A H 0.3639 0.5204 0.8338 0.027 Uiso 1 1 calc R
B1 B 0.6487(3) 0.8528(2) 1.17207(17) 0.0141(5) Uani 1 1 d .
C31 C 0.7432(3) 1.1086(2) 1.38463(16) 0.0226(5) Uani 1 1 d .
H31A H 0.8144 1.1787 1.4116 0.027 Uiso 1 1 calc R
C39 C 0.8648(3) 0.7238(2) 1.28485(18) 0.0268(6) Uani 1 1 d .
H39A H 0.8833 0.7188 1.3387 0.032 Uiso 1 1 calc R

loop_
_atom_site_aniso_label
_atom_site_aniso_U_11
_atom_site_aniso_U_22
_atom_site_aniso_U_33
_atom_site_aniso_U_23
_atom_site_aniso_U_13
_atom_site_aniso_U_12
Rh1 0.00944(11) 0.01355(11) 0.01558(11) 0.00853(8) 0.00563(8) 0.00508(8)
Rh2 0.00895(11) 0.01359(11) 0.01645(11) 0.00828(8) 0.00577(8) 0.00575(8)
S1 0.0105(3) 0.0135(3) 0.0152(3) 0.0060(2) 0.0052(2) 0.0045(2)
S2 0.0120(3) 0.0137(3) 0.0170(3) 0.0065(2) 0.0027(2) 0.0048(2)
C11 0.0163(12) 0.0174(12) 0.0235(13) 0.0107(10) 0.0071(10) 0.0120(10)
C10 0.0230(13) 0.0243(13) 0.0240(13) 0.0110(11) 0.0116(11) 0.0168(11)
C47 0.0171(12) 0.0156(11) 0.0124(11) 0.0091(9) 0.0070(9) 0.0062(10)
C12 0.0159(12) 0.0161(12) 0.0200(12) 0.0091(10) 0.0045(10) 0.0113(10)
C52 0.0162(12) 0.0174(12) 0.0167(12) 0.0094(10) 0.0097(10) 0.0078(10)
C4 0.0141(12) 0.0204(12) 0.0195(12) 0.0120(10) 0.0050(10) 0.0119(10)
C26 0.0140(11) 0.0163(11) 0.0180(12) 0.0106(10) 0.0071(9) 0.0087(10)
C29 0.0142(11) 0.0140(11) 0.0174(12) 0.0082(10) 0.0031(9) 0.0086(9)
C28 0.0134(12) 0.0246(13) 0.0298(14) 0.0162(11) 0.0147(10) 0.0126(10)
C43 0.0247(13) 0.0226(13) 0.0183(12) 0.0100(11) 0.0077(10) 0.0160(11)
C13 0.0130(12) 0.0173(12) 0.0199(12) 0.0118(10) 0.0038(9) 0.0082(10)
C18 0.0188(13) 0.0206(13) 0.0266(14) 0.0136(11) 0.0040(11) 0.0012(11)
C33 0.0214(13) 0.0232(13) 0.0221(13) 0.0144(11) 0.0130(11) 0.0084(11)
C14 0.0138(12) 0.0180(12) 0.0175(12) 0.0102(10) 0.0028(9) 0.0088(10)
C2 0.0191(13) 0.0174(12) 0.0256(13) 0.0141(11) 0.0061(10) 0.0074(10)
C46 0.0166(12) 0.0192(12) 0.0148(12) 0.0047(10) 0.0030(9) 0.0071(10)
C42 0.0169(12) 0.0177(12) 0.0183(12) 0.0070(10) 0.0061(10) 0.0099(10)
C36 0.0177(12) 0.0193(12) 0.0197(13) 0.0054(10) 0.0035(10) 0.0070(10)
C41 0.0164(12) 0.0126(11) 0.0158(12) 0.0043(9) 0.0063(9) 0.0089(9)
C44 0.0273(14) 0.0148(12) 0.0181(12) 0.0080(10) 0.0115(10) 0.0085(10)
C15 0.0100(11) 0.0147(11) 0.0246(13) 0.0087(10) 0.0026(10) 0.0075(9)
C22 0.0144(12) 0.0169(12) 0.0279(14) 0.0121(11) 0.0093(10) 0.0071(10)
C5 0.0172(12) 0.0166(12) 0.0210(13) 0.0101(10) 0.0057(10) 0.0106(10)
C3 0.0174(12) 0.0193(12) 0.0231(13) 0.0145(11) 0.0074(10) 0.0096(10)
C25 0.0253(13) 0.0210(12) 0.0159(12) 0.0087(10) 0.0072(10) 0.0143(11)
C38 0.0186(13) 0.0224(13) 0.0443(17) 0.0161(13) 0.0043(12) 0.0123(11)
C48 0.0181(12) 0.0163(12) 0.0229(13) 0.0105(10) 0.0063(10) 0.0060(10)
C34 0.0176(12) 0.0147(11) 0.0222(13) 0.0093(10) 0.0068(10) 0.0050(10)
C51 0.0237(13) 0.0145(11) 0.0183(12) 0.0075(10) 0.0096(10) 0.0028(10)
C35 0.0119(11) 0.0132(11) 0.0214(12) 0.0071(10) 0.0047(9) 0.0037(9)
C49 0.0161(12) 0.0241(13) 0.0279(14) 0.0157(11) 0.0030(10) 0.0080(10)
C45 0.0166(12) 0.0178(12) 0.0212(13) 0.0043(10) 0.0067(10) 0.0040(10)
C8 0.0303(15) 0.0288(14) 0.0191(13) 0.0129(11) 0.0069(11) 0.0120(12)
C21 0.0137(11) 0.0164(11) 0.0186(12) 0.0105(10) 0.0095(9) 0.0105(9)
C1 0.0177(12) 0.0161(12) 0.0252(13) 0.0108(10) 0.0040(10) 0.0100(10)
C40 0.0221(13) 0.0247(13) 0.0254(14) 0.0146(11) 0.0097(11) 0.0117(11)
C19 0.0203(13) 0.0216(12) 0.0165(12) 0.0070(10) 0.0038(10) 0.0087(10)
C50 0.0179(13) 0.0210(13) 0.0219(13) 0.0095(11) 0.0012(10) -0.0005(10)
C16 0.0211(13) 0.0328(15) 0.0326(15) 0.0144(12) 0.0155(12) 0.0163(12)
C9 0.0121(12) 0.0233(13) 0.0269(14) 0.0116(11) 0.0039(10) 0.0059(10)
C20 0.0102(12) 0.0211(13) 0.0384(16) 0.0093(12) 0.0020(11) 0.0051(10)
C24 0.0337(15) 0.0321(15) 0.0245(14) 0.0194(12) 0.0199(12) 0.0233(12)
C37 0.0187(13) 0.0187(13) 0.0318(15) 0.0052(11) 0.0091(11) 0.0103(11)
C30 0.0155(12) 0.0210(12) 0.0225(13) 0.0075(11) 0.0095(10) 0.0045(10)
C17 0.0302(15) 0.0211(13) 0.0199(13) 0.0035(11) 0.0012(11) 0.0124(11)
C32 0.0228(13) 0.0203(12) 0.0180(12) 0.0074(10) 0.0114(10) 0.0090(10)
C27 0.0278(14) 0.0315(14) 0.0287(14) 0.0164(12) 0.0185(12) 0.0193(12)
C6 0.0279(15) 0.0190(13) 0.0325(15) 0.0066(12) 0.0011(12) 0.0081(11)
C7 0.0273(15) 0.0277(15) 0.0386(17) 0.0224(13) 0.0155(13) 0.0059(12)
C23 0.0214(13) 0.0280(14) 0.0337(15) 0.0224(12) 0.0184(11) 0.0133(11)
B1 0.0139(13) 0.0141(12) 0.0183(13) 0.0073(11) 0.0046(11) 0.0083(11)
C31 0.0204(13) 0.0176(12) 0.0238(13) 0.0024(11) 0.0061(11) 0.0027(10)
C39 0.0268(14) 0.0325(15) 0.0337(15) 0.0220(13) 0.0087(12) 0.0169(12)

loop_
_atom_type_symbol
_atom_type_description
_atom_type_scat_dispersion_real
_atom_type_scat_dispersion_imag
_atom_type_scat_source
C C 0.0033 0.0016 'International Tables Vol C Tables 4.2.6.8 and 6.1.1.4'
H H 0.0000 0.0000 'International Tables Vol C Tables 4.2.6.8 and 6.1.1.4'
B B 0.0013 0.0007 'International Tables Vol C Tables 4.2.6.8 and 6.1.1.4'
S S 0.1246 0.1234 'International Tables Vol C Tables 4.2.6.8 and 6.1.1.4'
Rh Rh -1.1178 0.9187 'International Tables Vol C Tables 4.2.6.8 and 6.1.1.4'

loop_
_geom_angle_atom_site_label_1
_geom_angle_atom_site_label_2
_geom_angle_atom_site_label_3
_geom_angle
C5 Rh1 C4 38.60(9)
C5 Rh1 C3 64.44(9)
C4 Rh1 C3 38.21(9)
C5 Rh1 C1 38.78(9)
C4 Rh1 C1 64.34(9)
C3 Rh1 C1 64.03(9)
C5 Rh1 C2 63.88(9)
C4 Rh1 C2 63.86(9)
C3 Rh1 C2 38.46(9)
C1 Rh1 C2 37.44(9)
C5 Rh1 C27 154.14(9)
C4 Rh1 C27 121.44(9)
C3 Rh1 C27 90.11(9)
C1 Rh1 C27 127.03(10)
C2 Rh1 C27 93.66(9)
C5 Rh1 C28 163.29(10)
C4 Rh1 C28 155.64(9)
C3 Rh1 C28 122.27(9)
C1 Rh1 C28 127.22(9)
C2 Rh1 C28 110.73(9)
C27 Rh1 C28 34.34(9)
C5 Rh1 S1 113.10(7)
C4 Rh1 S1 97.72(6)
C3 Rh1 S1 116.65(7)
C1 Rh1 S1 150.97(7)
C2 Rh1 S1 154.95(7)
C27 Rh1 S1 81.45(7)
C28 Rh1 S1 78.65(6)
C5 Rh1 S2 97.06(7)
C4 Rh1 S2 129.23(6)
C3 Rh1 S2 160.27(7)
C1 Rh1 S2 97.48(7)
C2 Rh1 S2 128.72(7)
C27 Rh1 S2 107.50(7)
C28 Rh1 S2 73.68(7)
S1 Rh1 S2 75.79(2)
C5 Rh1 Rh2 140.20(6)
C4 Rh1 Rh2 145.95(6)
C3 Rh1 Rh2 151.72(7)
C1 Rh1 Rh2 142.12(6)
C2 Rh1 Rh2 149.25(7)
C27 Rh1 Rh2 65.53(7)
C28 Rh1 Rh2 39.92(6)
S1 Rh1 Rh2 48.601(14)
S2 Rh1 Rh2 47.988(14)
C28 Rh2 C12 120.65(9)
C28 Rh2 C15 111.40(9)
C12 Rh2 C15 64.69(9)
C28 Rh2 C11 99.55(9)
C12 Rh2 C11 38.39(9)
C15 Rh2 C11 38.32(9)
C28 Rh2 C13 159.43(10)
C12 Rh2 C13 38.78(9)
C15 Rh2 C13 64.09(9)
C11 Rh2 C13 63.97(9)
C28 Rh2 C14 148.26(10)
C12 Rh2 C14 63.89(9)
C15 Rh2 C14 38.80(9)
C11 Rh2 C14 63.82(9)
C13 Rh2 C14 37.16(9)
C28 Rh2 S2 78.76(7)
C12 Rh2 S2 160.53(7)
C15 Rh2 S2 108.72(7)
C11 Rh2 S2 144.41(7)
C13 Rh2 S2 121.81(6)
C14 Rh2 S2 99.11(6)
C28 Rh2 S1 83.42(7)
C12 Rh2 S1 106.08(7)
C15 Rh2 S1 164.95(6)
C11 Rh2 S1 139.63(7)
C13 Rh2 S1 101.13(6)
C14 Rh2 S1 127.20(6)
S2 Rh2 S1 75.88(2)
C28 Rh2 Rh1 46.20(6)
C12 Rh2 Rh1 145.81(6)
C15 Rh2 Rh1 145.16(6)
C11 Rh2 Rh1 145.40(6)
C13 Rh2 Rh1 147.14(6)
C14 Rh2 Rh1 146.92(6)
S2 Rh2 Rh1 48.531(14)
S1 Rh2 Rh1 48.194(14)
C21 S1 Rh1 97.60(8)
C21 S1 Rh2 96.06(8)
Rh1 S1 Rh2 83.205(18)
C26 S2 Rh2 95.73(8)
C26 S2 Rh1 97.64(8)
Rh2 S2 Rh1 83.481(19)
C15 C11 C12 108.4(2)
C15 C11 C16 125.2(2)
C12 C11 C16 126.4(2)
C15 C11 Rh2 70.19(13)
C12 C11 Rh2 70.09(13)
C16 C11 Rh2 126.44(17)
C52 C47 C48 115.0(2)
C52 C47 B1 123.8(2)
C48 C47 B1 121.0(2)
C11 C12 C13 107.7(2)
C11 C12 C17 126.4(2)
C13 C12 C17 125.3(2)
C11 C12 Rh2 71.51(13)
C13 C12 Rh2 72.35(13)
C17 C12 Rh2 128.56(17)
C51 C52 C47 122.8(2)
C3 C4 C5 108.3(2)
C3 C4 C9 126.9(2)
C5 C4 C9 124.8(2)
C3 C4 Rh1 71.36(13)
C5 C4 Rh1 70.23(13)
C9 C4 Rh1 123.38(16)
C25 C26 C21 120.7(2)
C25 C26 S2 123.40(19)
C21 C26 S2 115.87(17)
C30 C29 C34 114.7(2)
C30 C29 B1 122.0(2)
C34 C29 B1 123.1(2)
C27 C28 Rh2 126.6(2)
C27 C28 Rh1 72.68(14)
Rh2 C28 Rh1 93.88(9)
C44 C43 C42 120.2(2)
C14 C13 C12 108.0(2)
C14 C13 C18 127.5(2)
C12 C13 C18 124.5(2)
C14 C13 Rh2 71.43(13)
C12 C13 Rh2 68.86(12)
C18 C13 Rh2 125.95(16)
C32 C33 C34 120.6(2)
C13 C14 C15 108.4(2)
C13 C14 C19 126.7(2)
C15 C14 C19 124.9(2)
C13 C14 Rh2 71.42(13)
C15 C14 Rh2 68.91(13)
C19 C14 Rh2 125.01(16)
C1 C2 C3 108.8(2)
C1 C2 C7 126.1(2)
C3 C2 C7 125.1(2)
C1 C2 Rh1 70.98(13)
C3 C2 Rh1 70.16(13)
C7 C2 Rh1 127.88(18)
C45 C46 C41 123.4(2)
C43 C42 C41 123.2(2)
C37 C36 C35 122.8(2)
C42 C41 C46 114.2(2)
C42 C41 B1 123.7(2)
C46 C41 B1 122.1(2)
C43 C44 C45 118.8(2)
C11 C15 C14 107.4(2)
C11 C15 C20 126.1(2)
C14 C15 C20 125.9(2)
C11 C15 Rh2 71.49(13)
C14 C15 Rh2 72.30(13)
C20 C15 Rh2 128.39(16)
C21 C22 C23 118.6(2)
C4 C5 C1 107.8(2)
C4 C5 C10 125.8(2)
C1 C5 C10 126.0(2)
C4 C5 Rh1 71.17(13)
C1 C5 Rh1 71.86(13)
C10 C5 Rh1 128.26(16)
C4 C3 C2 107.4(2)
C4 C3 C8 125.8(2)
C2 C3 C8 126.5(2)
C4 C3 Rh1 70.42(13)
C2 C3 Rh1 71.38(13)
C8 C3 Rh1 128.41(17)
C26 C25 C24 118.8(2)
C39 C38 C37 118.9(2)
C49 C48 C47 122.9(2)
C33 C34 C29 122.9(2)
C50 C51 C52 120.1(2)
C40 C35 C36 115.1(2)
C40 C35 B1 123.1(2)
C36 C35 B1 121.8(2)
C50 C49 C48 120.1(2)
C44 C45 C46 120.1(2)
C22 C21 C26 120.7(2)
C22 C21 S1 124.06(19)
C26 C21 S1 115.25(17)
C2 C1 C5 107.8(2)
C2 C1 C6 127.1(2)
C5 C1 C6 125.1(2)
C2 C1 Rh1 71.57(14)
C5 C1 Rh1 69.36(13)
C6 C1 Rh1 126.95(17)
C39 C40 C35 122.7(2)
C49 C50 C51 119.1(2)
C23 C24 C25 120.5(2)
C38 C37 C36 120.2(2)
C31 C30 C29 123.0(2)
C33 C32 C31 118.7(2)
C28 C27 Rh1 72.99(15)
C24 C23 C22 120.7(2)
C29 B1 C35 107.87(19)
C29 B1 C47 110.30(19)
C35 B1 C47 109.93(19)
C29 B1 C41 110.95(19)
C35 B1 C41 108.79(19)
C47 B1 C41 108.98(19)
C32 C31 C30 120.2(2)
C38 C39 C40 120.2(3)

loop_
_geom_bond_atom_site_label_1
_geom_bond_atom_site_label_2
_geom_bond_distance
Rh1 C5 2.163(2)
Rh1 C4 2.176(2)
Rh1 C3 2.188(2)
Rh1 C1 2.197(2)
Rh1 C2 2.204(2)
Rh1 C27 2.299(2)
Rh1 C28 2.303(2)
Rh1 S1 2.3895(6)
Rh1 S2 2.4007(6)
Rh1 Rh2 3.1832(3)
Rh2 C28 2.047(2)
Rh2 C12 2.167(2)
Rh2 C15 2.169(2)
Rh2 C11 2.186(2)
Rh2 C13 2.214(2)
Rh2 C14 2.214(2)
Rh2 S2 2.3805(6)
Rh2 S1 2.4047(6)
S1 C21 1.789(2)
S2 C26 1.790(2)
C11 C15 1.429(4)
C11 C12 1.431(3)
C11 C16 1.495(3)
C10 C5 1.495(3)
C47 C52 1.403(3)
C47 C48 1.407(3)
C47 B1 1.645(3)
C12 C13 1.455(3)
C12 C17 1.490(3)
C52 C51 1.395(3)
C4 C3 1.428(3)
C4 C5 1.434(3)
C4 C9 1.490(3)
C26 C25 1.381(3)
C26 C21 1.397(3)
C29 C30 1.400(3)
C29 C34 1.408(3)
C29 B1 1.643(3)
C28 C27 1.358(4)
C43 C44 1.384(4)
C43 C42 1.392(3)
C13 C14 1.411(3)
C13 C18 1.495(3)
C33 C32 1.377(4)
C33 C34 1.386(4)
C14 C15 1.456(3)
C14 C19 1.499(3)
C2 C1 1.413(4)
C2 C3 1.447(4)
C2 C7 1.510(3)
C46 C45 1.387(3)
C46 C41 1.408(3)
C42 C41 1.406(3)
C36 C37 1.392(4)
C36 C35 1.403(3)
C41 B1 1.656(3)
C44 C45 1.386(4)
C15 C20 1.496(3)
C22 C21 1.384(3)
C22 C23 1.404(4)
C5 C1 1.448(3)
C3 C8 1.493(3)
C25 C24 1.404(4)
C38 C39 1.379(4)
C38 C37 1.384(4)
C48 C49 1.394(4)
C51 C50 1.387(4)
C35 C40 1.400(3)
C35 B1 1.643(3)
C49 C50 1.384(4)
C1 C6 1.497(4)
C40 C39 1.397(4)
C24 C23 1.381(4)
C30 C31 1.393(4)
C32 C31 1.385(4)
